data_4330958
loop_
_publ_author_name
'Jian Lin'
'Justin N. Cross'
'Juan Diwu'
'Matthew J. Polinski'
'Eric M. Villa'
'Thomas E. Albrecht-Schmitt'

_publ_section_title
;
 Unusual Coordination for Plutonium(IV), Cerium(IV), and Zirconium(IV) in
 the Cationic Layered Materials [M2Te4O11]X2 (M = Pu, Ce, Zr; X = Cl, Br)
;
_journal_name_full 'Inorganic Chemistry'
_journal_page_first 11949
_journal_page_last 11954
_journal_paper_doi 10.1021/ic301846g
_journal_volume 51
_journal_year 2012
_chemical_formula_moiety '[Zr2Te4O11]Br2'
_chemical_formula_sum 'Br2 O11 Te4 Zr2'
_chemical_formula_weight 1028.66
_chemical_name_common 'Zirconium tellurite bromide'
_chemical_name_systematic
; 
 ? 
;
_space_group_IT_number 2
_symmetry_cell_setting triclinic
_symmetry_space_group_name_Hall '-P 1'
_symmetry_space_group_name_H-M 'P -1'
_atom_sites_solution_hydrogens none
_atom_sites_solution_primary direct
_atom_sites_solution_secondary difmap
_audit_creation_method SHELXL-97
_cell_angle_alpha 112.513(4)
_cell_angle_beta 106.483(5)
_cell_angle_gamma 99.473(3)
_cell_formula_units_Z 2
_cell_length_a 7.800(3)
_cell_length_b 9.529(3)
_cell_length_c 10.563(5)
_cell_measurement_reflns_used 3079
_cell_measurement_temperature 100(2)
_cell_measurement_theta_max 27.610
_cell_measurement_theta_min 1.709
_cell_volume 661.6(5)
_computing_cell_refinement 'smart saint'
_computing_data_collection smart
_computing_data_reduction SAINT
_computing_molecular_graphics 'SHELXP-97 (Sheldrick, 1997)'
_computing_publication_material 'SHELXCIF-97 (Sheldrick, 2000)'
_computing_structure_refinement 'SHELXL-97 (Sheldrick, 1997)'
_computing_structure_solution 'SHELXS-97 (Sheldrick, 1990)'
_diffrn_ambient_temperature 100(2)
_diffrn_measured_fraction_theta_full 0.974
_diffrn_measured_fraction_theta_max 0.974
_diffrn_radiation_monochromator graphite
_diffrn_radiation_source 'fine-focus sealed tube'
_diffrn_radiation_type MoK\a
_diffrn_radiation_wavelength 0.71073
_diffrn_reflns_av_R_equivalents 0.0215
_diffrn_reflns_av_sigmaI/netI 0.0242
_diffrn_reflns_limit_h_max 9
_diffrn_reflns_limit_h_min -10
_diffrn_reflns_limit_k_max 12
_diffrn_reflns_limit_k_min -12
_diffrn_reflns_limit_l_max 13
_diffrn_reflns_limit_l_min -13
_diffrn_reflns_number 7661
_diffrn_reflns_theta_full 27.61
_diffrn_reflns_theta_max 27.61
_diffrn_reflns_theta_min 2.26
_exptl_absorpt_coefficient_mu 16.306
_exptl_absorpt_correction_T_max 0.922
_exptl_absorpt_correction_T_min 0.562
_exptl_absorpt_correction_type numerical
_exptl_absorpt_process_details SHELTXPREP
_exptl_crystal_colour Yellow
_exptl_crystal_density_diffrn 5.164
_exptl_crystal_density_meas ?
_exptl_crystal_description Tablet
_exptl_crystal_F_000 892
_exptl_crystal_size_max 0.060
_exptl_crystal_size_mid 0.030
_exptl_crystal_size_min 0.005
_refine_diff_density_max 4.648
_refine_diff_density_min -2.560
_refine_diff_density_rms 0.376
_refine_ls_extinction_method none
_refine_ls_goodness_of_fit_ref 1.709
_refine_ls_hydrogen_treatment none
_refine_ls_matrix_type full
_refine_ls_number_parameters 172
_refine_ls_number_reflns 2998
_refine_ls_number_restraints 0
_refine_ls_restrained_S_all 1.709
_refine_ls_R_factor_all 0.0453
_refine_ls_R_factor_gt 0.0413
_refine_ls_shift/su_max 0.017
_refine_ls_shift/su_mean 0.001
_refine_ls_structure_factor_coef Fsqd
_refine_ls_weighting_details 'calc w=1/[\s^2^(Fo^2^)+(0.0100P)^2^+6.4748P] where P=(Fo^2^+2Fc^2^)/3'
_refine_ls_weighting_scheme calc
_refine_ls_wR_factor_gt 0.0940
_refine_ls_wR_factor_ref 0.0956
_reflns_number_gt 2681
_reflns_number_total 2998
_reflns_threshold_expression >2sigma(I)
_cod_data_source_file ic301846g_si_002_4.cif
_cod_data_source_block '[Zr2Te4O11]Br2'
_cod_depositor_comments
;
The following automatic conversions were performed:

'_exptl_crystal_density_meas' value 'N/A' was changed to '?' - the
value is perceived as not measured.

Automatic conversion script
Id: cif_fix_values 3008 2015-01-20 13:52:24Z robertas 
;
_cod_database_code 4330958

loop_
_symmetry_equiv_pos_as_xyz
'x, y, z'
'-x, -y, -z'

loop_
_atom_site_label
_atom_site_type_symbol
_atom_site_fract_x
_atom_site_fract_y
_atom_site_fract_z
_atom_site_U_iso_or_equiv
_atom_site_adp_type
_atom_site_occupancy
_atom_site_symmetry_multiplicity
_atom_site_calc_flag
Te2 Te -0.24777(7) 1.00184(6) 0.22314(6) 0.01100(14) Uani 1 1 d
Te1 Te 0.50709(7) 0.73242(6) 0.51752(6) 0.00944(14) Uani 1 1 d
Te3 Te 0.23362(7) 0.52263(6) -0.25567(6) 0.01087(14) Uani 1 1 d
Te4 Te 0.01433(7) 0.76658(6) 0.00336(6) 0.01068(14) Uani 1 1 d
Zr2 Zr 0.11668(10) 0.88496(9) 0.37878(8) 0.00925(17) Uani 1 1 d
Zr1 Zr 0.37517(10) 0.61535(9) 0.11294(8) 0.00903(17) Uani 1 1 d
Br2 Br -0.10950(11) 0.62503(10) -0.36899(9) 0.01273(18) Uani 1 1 d
Br1 Br 0.37065(11) 0.11934(9) 0.11608(9) 0.01134(18) Uani 1 1 d
O3 O 0.4935(12) 0.6363(9) 0.3237(7) 0.036(2) Uani 1 1 d
O2 O 0.3202(10) 0.8304(9) 0.5098(10) 0.037(2) Uani 1 1 d
O5 O -0.0658(8) 0.8909(7) 0.1746(7) 0.0155(12) Uani 1 1 d
O9 O 0.4173(8) 0.5106(7) -0.1014(7) 0.0165(13) Uani 1 1 d
O8 O 0.1823(8) 0.6374(7) -0.0769(6) 0.0153(12) Uani 1 1 d
O11 O 0.1827(8) 0.7599(7) 0.1757(7) 0.0167(13) Uani 1 1 d
O6 O -0.1012(9) 1.0107(7) 0.4046(6) 0.0162(13) Uani 1 1 d
O7 O 0.0698(7) 0.3266(6) -0.3201(6) 0.0105(11) Uani 1 1 d
O1 O 0.3010(8) 1.0864(7) 0.4211(6) 0.0134(12) Uani 1 1 d
O10 O -0.1734(8) 0.5833(6) -0.0575(6) 0.0120(12) Uani 1 1 d
O4 O -0.4389(7) 0.8254(6) 0.1705(6) 0.0098(11) Uani 1 1 d

loop_
_atom_site_aniso_label
_atom_site_aniso_U_11
_atom_site_aniso_U_22
_atom_site_aniso_U_33
_atom_site_aniso_U_23
_atom_site_aniso_U_13
_atom_site_aniso_U_12
Te2 0.0070(2) 0.0101(3) 0.0149(3) 0.0082(2) 0.0011(2) -0.0004(2)
Te1 0.0085(3) 0.0070(2) 0.0099(3) 0.0032(2) 0.0021(2) -0.0005(2)
Te3 0.0119(3) 0.0072(3) 0.0088(3) 0.0037(2) 0.0002(2) -0.0023(2)
Te4 0.0106(3) 0.0059(2) 0.0143(3) 0.0034(2) 0.0063(2) -0.0003(2)
Zr2 0.0085(4) 0.0066(4) 0.0066(4) 0.0017(3) -0.0009(3) -0.0020(3)
Zr1 0.0072(4) 0.0063(4) 0.0105(4) 0.0041(3) -0.0002(3) 0.0001(3)
Br2 0.0161(4) 0.0134(4) 0.0119(4) 0.0066(3) 0.0070(3) 0.0073(3)
Br1 0.0121(4) 0.0133(4) 0.0125(4) 0.0074(3) 0.0060(3) 0.0068(3)
O3 0.053(5) 0.029(4) 0.013(3) 0.008(3) 0.007(3) -0.009(4)
O2 0.017(3) 0.027(4) 0.069(6) 0.032(4) 0.004(4) 0.008(3)
O5 0.014(3) 0.019(3) 0.017(3) 0.008(3) 0.007(2) 0.009(3)
O9 0.013(3) 0.016(3) 0.022(3) 0.007(3) 0.009(3) 0.008(3)
O8 0.017(3) 0.018(3) 0.011(3) 0.005(2) 0.006(2) 0.004(3)
O11 0.016(3) 0.017(3) 0.017(3) 0.006(3) 0.010(3) 0.005(3)
O6 0.021(3) 0.015(3) 0.013(3) 0.004(2) 0.011(3) 0.008(3)
O7 0.009(3) 0.005(3) 0.012(3) 0.000(2) 0.003(2) -0.001(2)
O1 0.011(3) 0.007(3) 0.016(3) 0.001(2) 0.006(2) -0.005(2)
O10 0.008(3) 0.006(3) 0.017(3) 0.002(2) 0.006(2) -0.001(2)
O4 0.008(3) 0.004(3) 0.014(3) 0.001(2) 0.005(2) -0.002(2)

loop_
_atom_type_symbol
_atom_type_description
_atom_type_scat_dispersion_real
_atom_type_scat_dispersion_imag
_atom_type_scat_source
Br Br -0.2901 2.4595 'International Tables Vol C Tables 4.2.6.8 and 6.1.1.4'
O O 0.0106 0.0060 'International Tables Vol C Tables 4.2.6.8 and 6.1.1.4'
Te Te -0.5308 1.6751 'International Tables Vol C Tables 4.2.6.8 and 6.1.1.4'
Zr Zr -2.9673 0.5597 'International Tables Vol C Tables 4.2.6.8 and 6.1.1.4'

loop_
_geom_angle_atom_site_label_1
_geom_angle_atom_site_label_2
_geom_angle_atom_site_label_3
_geom_angle
_geom_angle_site_symmetry_1
_geom_angle_site_symmetry_3
O4 Te2 O6 95.5(3) . .
O4 Te2 O5 97.5(2) . .
O6 Te2 O5 75.8(2) . .
O4 Te2 Zr2 97.32(18) . .
O6 Te2 Zr2 37.56(17) . .
O5 Te2 Zr2 38.26(18) . .
O1 Te1 O2 95.3(3) 2_676 .
O1 Te1 O3 95.7(3) 2_676 .
O2 Te1 O3 104.8(4) . .
O7 Te3 O9 95.1(3) . .
O7 Te3 O8 97.4(2) . .
O9 Te3 O8 75.6(3) . .
O7 Te3 Zr1 95.01(18) . .
O9 Te3 Zr1 37.42(18) . .
O8 Te3 Zr1 38.40(18) . .
O10 Te4 O11 96.8(3) . .
O10 Te4 O5 91.1(2) . .
O11 Te4 O5 75.7(2) . .
O10 Te4 O8 91.9(2) . .
O11 Te4 O8 75.5(2) . .
O5 Te4 O8 151.2(2) . .
O1 Zr2 O7 175.6(2) . 2_565
O1 Zr2 O2 92.3(3) . .
O7 Zr2 O2 88.9(3) 2_565 .
O1 Zr2 O6 92.8(2) . 2_576
O7 Zr2 O6 91.6(2) 2_565 2_576
O2 Zr2 O6 75.4(3) . 2_576
O1 Zr2 O5 87.8(2) . .
O7 Zr2 O5 89.5(2) 2_565 .
O2 Zr2 O5 158.8(3) . .
O6 Zr2 O5 125.8(2) 2_576 .
O1 Zr2 O6 90.9(2) . .
O7 Zr2 O6 91.0(2) 2_565 .
O2 Zr2 O6 137.5(3) . .
O6 Zr2 O6 62.1(3) 2_576 .
O5 Zr2 O6 63.7(2) . .
O1 Zr2 O11 87.4(2) . .
O7 Zr2 O11 88.3(2) 2_565 .
O2 Zr2 O11 92.5(3) . .
O6 Zr2 O11 167.9(2) 2_576 .
O5 Zr2 O11 66.3(2) . .
O6 Zr2 O11 130.0(2) . .
O1 Zr2 Te2 90.00(18) . .
O7 Zr2 Te2 89.60(16) 2_565 .
O2 Zr2 Te2 168.2(3) . .
O6 Zr2 Te2 92.96(17) 2_576 .
O5 Zr2 Te2 32.87(15) . .
O6 Zr2 Te2 30.82(15) . .
O11 Zr2 Te2 99.16(16) . .
O10 Zr1 O4 174.9(2) 2_565 1_655
O10 Zr1 O3 89.8(3) 2_565 .
O4 Zr1 O3 91.2(3) 1_655 .
O10 Zr1 O9 92.0(2) 2_565 2_665
O4 Zr1 O9 93.0(2) 1_655 2_665
O3 Zr1 O9 75.1(3) . 2_665
O10 Zr1 O9 93.5(2) 2_565 .
O4 Zr1 O9 89.1(2) 1_655 .
O3 Zr1 O9 136.9(3) . .
O9 Zr1 O9 61.8(3) 2_665 .
O10 Zr1 O8 87.7(2) 2_565 .
O4 Zr1 O8 89.5(2) 1_655 .
O3 Zr1 O8 159.2(3) . .
O9 Zr1 O8 125.6(2) 2_665 .
O9 Zr1 O8 63.9(2) . .
O10 Zr1 O11 88.8(2) 2_565 .
O4 Zr1 O11 86.2(2) 1_655 .
O3 Zr1 O11 93.0(3) . .
O9 Zr1 O11 168.1(2) 2_665 .
O9 Zr1 O11 130.0(2) . .
O8 Zr1 O11 66.3(2) . .
O10 Zr1 Te3 88.55(17) 2_565 .
O4 Zr1 Te3 91.49(16) 1_655 .
O3 Zr1 Te3 167.4(2) . .
O9 Zr1 Te3 92.42(17) 2_665 .
O9 Zr1 Te3 30.91(15) . .
O8 Zr1 Te3 33.18(15) . .
O11 Zr1 Te3 99.49(16) . .
Te1 O3 Zr1 145.2(5) . .
Te1 O2 Zr2 146.0(5) . .
Te2 O5 Te4 143.9(3) . .
Te2 O5 Zr2 108.9(3) . .
Te4 O5 Zr2 107.1(2) . .
Te3 O9 Zr1 129.5(3) . 2_665
Te3 O9 Zr1 111.7(3) . .
Zr1 O9 Zr1 118.2(3) 2_665 .
Te3 O8 Te4 144.4(3) . .
Te3 O8 Zr1 108.4(3) . .
Te4 O8 Zr1 107.1(2) . .
Te4 O11 Zr1 111.0(3) . .
Te4 O11 Zr2 110.9(3) . .
Zr1 O11 Zr2 138.0(3) . .
Te2 O6 Zr2 130.5(3) . 2_576
Te2 O6 Zr2 111.6(3) . .
Zr2 O6 Zr2 117.9(3) 2_576 .
Te3 O7 Zr2 176.0(3) . 2_565
Te1 O1 Zr2 171.5(4) 2_676 .
Te4 O10 Zr1 177.0(3) . 2_565
Te2 O4 Zr1 172.5(3) . 1_455

loop_
_geom_bond_atom_site_label_1
_geom_bond_atom_site_label_2
_geom_bond_distance
_geom_bond_site_symmetry_2
Te2 O4 1.830(5) .
Te2 O6 1.895(6) .
Te2 O5 1.972(6) .
Te2 Zr2 3.4375(13) .
Te1 O1 1.839(6) 2_676
Te1 O2 1.855(7) .
Te1 O3 1.858(7) .
Te3 O7 1.826(5) .
Te3 O9 1.896(6) .
Te3 O8 1.978(6) .
Te3 Zr1 3.430(2) .
Te4 O10 1.837(5) .
Te4 O11 1.950(6) .
Te4 O5 2.076(6) .
Te4 O8 2.077(6) .
Zr2 O1 2.006(6) .
Zr2 O7 2.032(5) 2_565
Zr2 O2 2.069(7) .
Zr2 O6 2.166(6) 2_576
Zr2 O5 2.250(6) .
Zr2 O6 2.254(6) .
Zr2 O11 2.271(6) .
Zr1 O10 2.012(6) 2_565
Zr1 O4 2.023(5) 1_655
Zr1 O3 2.069(7) .
Zr1 O9 2.171(6) 2_665
Zr1 O9 2.243(6) .
Zr1 O8 2.246(6) .
Zr1 O11 2.266(6) .
O9 Zr1 2.171(6) 2_665
O6 Zr2 2.166(6) 2_576
O7 Zr2 2.032(5) 2_565
O1 Te1 1.839(5) 2_676
O10 Zr1 2.012(6) 2_565
O4 Zr1 2.023(5) 1_455

loop_
_geom_torsion_atom_site_label_1
_geom_torsion_atom_site_label_2
_geom_torsion_atom_site_label_3
_geom_torsion_atom_site_label_4
_geom_torsion
_geom_torsion_site_symmetry_1
_geom_torsion_site_symmetry_4
O4 Te2 Zr2 O1 178.8(2) . .
O6 Te2 Zr2 O1 -91.7(3) . .
O5 Te2 Zr2 O1 86.0(3) . .
O4 Te2 Zr2 O7 3.2(2) . 2_565
O6 Te2 Zr2 O7 92.6(3) . 2_565
O5 Te2 Zr2 O7 -89.6(3) . 2_565
O4 Te2 Zr2 O2 -79.7(10) . .
O6 Te2 Zr2 O2 9.8(10) . .
O5 Te2 Zr2 O2 -172.5(10) . .
O4 Te2 Zr2 O6 -88.4(2) . 2_576
O6 Te2 Zr2 O6 1.1(5) . 2_576
O5 Te2 Zr2 O6 178.8(3) . 2_576
O4 Te2 Zr2 O5 92.8(3) . .
O6 Te2 Zr2 O5 -177.7(4) . .
O4 Te2 Zr2 O6 -89.5(4) . .
O5 Te2 Zr2 O6 177.7(4) . .
O4 Te2 Zr2 O11 91.4(2) . .
O6 Te2 Zr2 O11 -179.1(4) . .
O5 Te2 Zr2 O11 -1.4(3) . .
O7 Te3 Zr1 O10 -7.6(2) . 2_565
O9 Te3 Zr1 O10 -99.4(3) . 2_565
O8 Te3 Zr1 O10 88.1(3) . 2_565
O7 Te3 Zr1 O4 177.5(2) . 1_655
O9 Te3 Zr1 O4 85.7(3) . 1_655
O8 Te3 Zr1 O4 -86.8(3) . 1_655
O7 Te3 Zr1 O3 75.2(10) . .
O9 Te3 Zr1 O3 -16.6(10) . .
O8 Te3 Zr1 O3 170.9(10) . .
O7 Te3 Zr1 O9 84.4(2) . 2_665
O9 Te3 Zr1 O9 -7.4(5) . 2_665
O8 Te3 Zr1 O9 -179.9(3) . 2_665
O7 Te3 Zr1 O9 91.8(4) . .
O8 Te3 Zr1 O9 -172.5(4) . .
O7 Te3 Zr1 O8 -95.7(3) . .
O9 Te3 Zr1 O8 172.5(4) . .
O7 Te3 Zr1 O11 -96.1(2) . .
O9 Te3 Zr1 O11 172.1(4) . .
O8 Te3 Zr1 O11 -0.5(3) . .
O1 Te1 O3 Zr1 -87.6(7) 2_676 .
O2 Te1 O3 Zr1 9.5(8) . .
O10 Zr1 O3 Te1 -95.8(7) 2_565 .
O4 Zr1 O3 Te1 79.2(7) 1_655 .
O9 Zr1 O3 Te1 172.0(8) 2_665 .
O9 Zr1 O3 Te1 169.1(5) . .
O8 Zr1 O3 Te1 -12.6(13) . .
O11 Zr1 O3 Te1 -7.0(7) . .
Te3 Zr1 O3 Te1 -178.5(3) . .
O1 Te1 O2 Zr2 92.6(7) 2_676 .
O3 Te1 O2 Zr2 -4.8(8) . .
O1 Zr2 O2 Te1 -87.0(7) . .
O7 Zr2 O2 Te1 88.8(7) 2_565 .
O6 Zr2 O2 Te1 -179.2(8) 2_576 .
O5 Zr2 O2 Te1 3.0(13) . .
O6 Zr2 O2 Te1 179.1(5) . .
O11 Zr2 O2 Te1 0.5(7) . .
Te2 Zr2 O2 Te1 171.7(3) . .
O4 Te2 O5 Te4 83.2(6) . .
O6 Te2 O5 Te4 177.0(6) . .
Zr2 Te2 O5 Te4 175.5(8) . .
O4 Te2 O5 Zr2 -92.4(3) . .
O6 Te2 O5 Zr2 1.4(3) . .
O10 Te4 O5 Te2 -80.2(6) . .
O11 Te4 O5 Te2 -176.9(6) . .
O8 Te4 O5 Te2 -176.2(4) . .
O10 Te4 O5 Zr2 95.4(3) . .
O11 Te4 O5 Zr2 -1.3(3) . .
O8 Te4 O5 Zr2 -0.6(7) . .
O1 Zr2 O5 Te2 -93.4(3) . .
O7 Zr2 O5 Te2 90.1(3) 2_565 .
O2 Zr2 O5 Te2 175.7(6) . .
O6 Zr2 O5 Te2 -1.5(4) 2_576 .
O6 Zr2 O5 Te2 -1.3(2) . .
O11 Zr2 O5 Te2 178.5(4) . .
O1 Zr2 O5 Te4 89.4(3) . .
O7 Zr2 O5 Te4 -87.2(3) 2_565 .
O2 Zr2 O5 Te4 -1.5(8) . .
O6 Zr2 O5 Te4 -178.8(2) 2_576 .
O6 Zr2 O5 Te4 -178.6(4) . .
O11 Zr2 O5 Te4 1.2(2) . .
Te2 Zr2 O5 Te4 -177.3(5) . .
O7 Te3 O9 Zr1 78.8(4) . 2_665
O8 Te3 O9 Zr1 175.2(4) . 2_665
Zr1 Te3 O9 Zr1 170.4(6) . 2_665
O7 Te3 O9 Zr1 -91.6(3) . .
O8 Te3 O9 Zr1 4.8(3) . .
O10 Zr1 O9 Te3 81.2(3) 2_565 .
O4 Zr1 O9 Te3 -94.5(3) 1_655 .
O3 Zr1 O9 Te3 174.8(3) . .
O9 Zr1 O9 Te3 171.6(5) 2_665 .
O8 Zr1 O9 Te3 -4.5(3) . .
O11 Zr1 O9 Te3 -10.3(5) . .
O10 Zr1 O9 Zr1 -90.4(3) 2_565 2_665
O4 Zr1 O9 Zr1 93.9(3) 1_655 2_665
O3 Zr1 O9 Zr1 3.2(5) . 2_665
O9 Zr1 O9 Zr1 0.0 2_665 2_665
O8 Zr1 O9 Zr1 -176.2(4) . 2_665
O11 Zr1 O9 Zr1 178.1(2) . 2_665
Te3 Zr1 O9 Zr1 -171.6(5) . 2_665
O7 Te3 O8 Te4 -89.1(6) . .
O9 Te3 O8 Te4 177.6(6) . .
Zr1 Te3 O8 Te4 -177.8(8) . .
O7 Te3 O8 Zr1 88.7(3) . .
O9 Te3 O8 Zr1 -4.7(3) . .
O10 Te4 O8 Te3 83.3(6) . .
O11 Te4 O8 Te3 179.8(6) . .
O5 Te4 O8 Te3 179.1(4) . .
O10 Te4 O8 Zr1 -94.4(3) . .
O11 Te4 O8 Zr1 2.1(2) . .
O5 Te4 O8 Zr1 1.3(7) . .
O10 Zr1 O8 Te3 -90.8(3) 2_565 .
O4 Zr1 O8 Te3 93.5(3) 1_655 .
O3 Zr1 O8 Te3 -174.4(6) . .
O9 Zr1 O8 Te3 0.1(4) 2_665 .
O9 Zr1 O8 Te3 4.3(2) . .
O11 Zr1 O8 Te3 179.5(4) . .
O10 Zr1 O8 Te4 87.8(3) 2_565 .
O4 Zr1 O8 Te4 -87.9(3) 1_655 .
O3 Zr1 O8 Te4 4.2(8) . .
O9 Zr1 O8 Te4 178.7(2) 2_665 .
O9 Zr1 O8 Te4 -177.1(3) . .
O11 Zr1 O8 Te4 -1.9(2) . .
Te3 Zr1 O8 Te4 178.6(5) . .
O10 Te4 O11 Zr1 88.1(3) . .
O5 Te4 O11 Zr1 177.5(3) . .
O8 Te4 O11 Zr1 -2.1(3) . .
O10 Te4 O11 Zr2 -88.0(3) . .
O5 Te4 O11 Zr2 1.4(3) . .
O8 Te4 O11 Zr2 -178.3(3) . .
O10 Zr1 O11 Te4 -86.0(3) 2_565 .
O4 Zr1 O11 Te4 93.2(3) 1_655 .
O3 Zr1 O11 Te4 -175.8(3) . .
O9 Zr1 O11 Te4 179.7(9) 2_665 .
O9 Zr1 O11 Te4 7.6(4) . .
O8 Zr1 O11 Te4 2.0(2) . .
Te3 Zr1 O11 Te4 2.3(3) . .
O10 Zr1 O11 Zr2 88.6(4) 2_565 .
O4 Zr1 O11 Zr2 -92.1(4) 1_655 .
O3 Zr1 O11 Zr2 -1.1(5) . .
O9 Zr1 O11 Zr2 -5.7(13) 2_665 .
O9 Zr1 O11 Zr2 -177.7(3) . .
O8 Zr1 O11 Zr2 176.7(5) . .
Te3 Zr1 O11 Zr2 177.0(4) . .
O1 Zr2 O11 Te4 -90.1(3) . .
O7 Zr2 O11 Te4 88.8(3) 2_565 .
O2 Zr2 O11 Te4 177.7(3) . .
O6 Zr2 O11 Te4 178.7(9) 2_576 .
O5 Zr2 O11 Te4 -1.3(2) . .
O6 Zr2 O11 Te4 -1.1(4) . .
Te2 Zr2 O11 Te4 -0.5(3) . .
O1 Zr2 O11 Zr1 95.3(4) . .
O7 Zr2 O11 Zr1 -85.8(4) 2_565 .
O2 Zr2 O11 Zr1 3.0(5) . .
O6 Zr2 O11 Zr1 4.0(13) 2_576 .
O5 Zr2 O11 Zr1 -176.0(5) . .
O6 Zr2 O11 Zr1 -175.7(3) . .
Te2 Zr2 O11 Zr1 -175.2(4) . .
O4 Te2 O6 Zr2 -83.7(4) . 2_576
O5 Te2 O6 Zr2 179.9(5) . 2_576
Zr2 Te2 O6 Zr2 -178.6(6) . 2_576
O4 Te2 O6 Zr2 94.9(3) . .
O5 Te2 O6 Zr2 -1.5(3) . .
O1 Zr2 O6 Te2 88.5(3) . .
O7 Zr2 O6 Te2 -87.5(3) 2_565 .
O2 Zr2 O6 Te2 -177.0(3) . .
O6 Zr2 O6 Te2 -178.8(5) 2_576 .
O5 Zr2 O6 Te2 1.4(3) . .
O11 Zr2 O6 Te2 1.1(5) . .
O1 Zr2 O6 Zr2 -92.7(3) . 2_576
O7 Zr2 O6 Zr2 91.3(3) 2_565 2_576
O2 Zr2 O6 Zr2 1.8(5) . 2_576
O6 Zr2 O6 Zr2 0.0 2_576 2_576
O5 Zr2 O6 Zr2 -179.8(4) . 2_576
O11 Zr2 O6 Zr2 179.9(2) . 2_576
Te2 Zr2 O6 Zr2 178.8(5) . 2_576
O9 Te3 O7 Zr2 73(5) . 2_565
O8 Te3 O7 Zr2 -3(5) . 2_565
Zr1 Te3 O7 Zr2 35(5) . 2_565
O7 Zr2 O1 Te1 -122(3) 2_565 2_676
O2 Zr2 O1 Te1 -15(2) . 2_676
O6 Zr2 O1 Te1 60(2) 2_576 2_676
O5 Zr2 O1 Te1 -174(2) . 2_676
O6 Zr2 O1 Te1 123(2) . 2_676
O11 Zr2 O1 Te1 -107(2) . 2_676
Te2 Zr2 O1 Te1 153(2) . 2_676
O11 Te4 O10 Zr1 30(6) . 2_565
O5 Te4 O10 Zr1 -46(6) . 2_565
O8 Te4 O10 Zr1 105(6) . 2_565
O6 Te2 O4 Zr1 -61(3) . 1_455
O5 Te2 O4 Zr1 16(3) . 1_455
Zr2 Te2 O4 Zr1 -23(3) . 1_455
